data_1512767
loop_
_publ_author_name
'Nithi Phukan'
'Jubaraj B. Baruah'

_publ_section_title
;
 Hydrolysis of 4-(4-oxopentan-2-ylideneamino)benzoic acid and in-situ
 formation of nickel(II), zinc(II) and cadmium(II) complexes of
 4-aminobenzoic acid
;
_journal_name_full
;
Inorganica Chimica Acta
;
_journal_page_first 430
_journal_page_last 435
_journal_paper_doi 10.1016/j.ica.2012.09.005
_journal_volume 394
_journal_year 2013
_chemical_formula_sum 'C18 H32 N2 Ni O14'
_chemical_formula_weight 559.17
_space_group_IT_number 14
_symmetry_cell_setting monoclinic
_symmetry_space_group_name_Hall '-P 2yn'
_symmetry_space_group_name_H-M 'P 1 21/n 1'
_atom_sites_solution_hydrogens geom
_atom_sites_solution_primary direct
_atom_sites_solution_secondary difmap
_cell_angle_alpha 90.00
_cell_angle_beta 97.332(2)
_cell_angle_gamma 90.00
_cell_formula_units_Z 2
_cell_length_a 6.7822(3)
_cell_length_b 18.1737(9)
_cell_length_c 10.6188(5)
_cell_measurement_reflns_used 9968
_cell_measurement_temperature 296(2)
_cell_measurement_theta_max 28.50
_cell_measurement_theta_min 2.23
_cell_volume 1298.15(11)
_computing_cell_refinement 'Bruker SMART'
_computing_data_collection 'Bruker SMART'
_computing_data_reduction 'Bruker SAINT'
_computing_molecular_graphics 'Bruker SHELXTL'
_computing_publication_material 'Bruker SHELXTL'
_computing_structure_refinement 'SHELXL-97 (Sheldrick, 1997)'
_computing_structure_solution 'SHELXS-97 (Sheldrick, 1990)'
_diffrn_ambient_temperature 296(2)
_diffrn_measured_fraction_theta_full 0.980
_diffrn_measured_fraction_theta_max 0.980
_diffrn_measurement_device_type 'CCD area detector'
_diffrn_measurement_method 'phi and omega scans'
_diffrn_radiation_monochromator graphite
_diffrn_radiation_source 'fine-focus sealed tube'
_diffrn_radiation_type MoK\a
_diffrn_radiation_wavelength 0.71073
_diffrn_reflns_av_R_equivalents 0.0222
_diffrn_reflns_av_sigmaI/netI 0.0143
_diffrn_reflns_limit_h_max 9
_diffrn_reflns_limit_h_min -9
_diffrn_reflns_limit_k_max 24
_diffrn_reflns_limit_k_min -24
_diffrn_reflns_limit_l_max 14
_diffrn_reflns_limit_l_min -14
_diffrn_reflns_number 21520
_diffrn_reflns_theta_full 28.50
_diffrn_reflns_theta_max 28.50
_diffrn_reflns_theta_min 2.23
_exptl_absorpt_coefficient_mu 0.815
_exptl_absorpt_correction_type none
_exptl_crystal_colour green
_exptl_crystal_density_diffrn 1.431
_exptl_crystal_density_method 'not measured'
_exptl_crystal_description block
_exptl_crystal_F_000 588
_exptl_crystal_size_max 0.24
_exptl_crystal_size_mid 0.21
_exptl_crystal_size_min 0.16
_refine_diff_density_max 0.664
_refine_diff_density_min -0.594
_refine_diff_density_rms 0.084
_refine_ls_extinction_method none
_refine_ls_goodness_of_fit_ref 1.085
_refine_ls_hydrogen_treatment mixed
_refine_ls_matrix_type full
_refine_ls_number_parameters 184
_refine_ls_number_reflns 3221
_refine_ls_number_restraints 8
_refine_ls_restrained_S_all 1.090
_refine_ls_R_factor_all 0.0385
_refine_ls_R_factor_gt 0.0357
_refine_ls_shift/su_max 0.002
_refine_ls_shift/su_mean 0.000
_refine_ls_structure_factor_coef Fsqd
_refine_ls_weighting_details 'calc w=1/[\s^2^(Fo^2^)+(0.0590P)^2^+0.7278P] where P=(Fo^2^+2Fc^2^)/3'
_refine_ls_weighting_scheme calc
_refine_ls_wR_factor_gt 0.1008
_refine_ls_wR_factor_ref 0.1031
_reflns_number_gt 2953
_reflns_number_total 3221
_reflns_threshold_expression >2sigma(I)
_cod_data_source_file ICA-2013-394-430-435-2.cif
_cod_data_source_block nithi
_cod_original_sg_symbol_H-M 'P2(1)/n  '
_cod_database_code 1512767

loop_
_symmetry_equiv_pos_as_xyz
'x, y, z'
'-x+1/2, y+1/2, -z+1/2'
'-x, -y, -z'
'x-1/2, -y-1/2, z-1/2'

loop_
_atom_site_label
_atom_site_type_symbol
_atom_site_fract_x
_atom_site_fract_y
_atom_site_fract_z
_atom_site_U_iso_or_equiv
_atom_site_adp_type
_atom_site_occupancy
_atom_site_symmetry_multiplicity
_atom_site_calc_flag
_atom_site_refinement_flags
Ni1 Ni 0.5000 0.0000 0.5000 0.01843(11) Uani 0.998(2) 2 d SP
C4 C 0.6388(3) 0.29148(10) 0.37235(16) 0.0266(3) Uani 1 1 d .
C2 C 0.8001(3) 0.18169(11) 0.46293(19) 0.0333(4) Uani 1 1 d .
H2 H 0.9109 0.1511 0.4739 0.040 Uiso 1 1 calc R
C1 C 0.6332(3) 0.16373(9) 0.51920(16) 0.0243(3) Uani 1 1 d .
C5 C 0.4703(3) 0.27208(10) 0.4273(2) 0.0320(4) Uani 1 1 d .
H5 H 0.3582 0.3020 0.4146 0.038 Uiso 1 1 calc R
C6 C 0.4668(3) 0.20919(11) 0.50028(19) 0.0314(4) Uani 1 1 d .
H6 H 0.3533 0.1973 0.5367 0.038 Uiso 1 1 calc R
C3 C 0.8029(3) 0.24495(11) 0.39032(19) 0.0333(4) Uani 1 1 d .
H3 H 0.9160 0.2565 0.3531 0.040 Uiso 1 1 calc R
C7 C 0.6468(3) 0.36336(10) 0.30323(16) 0.0289(4) Uani 1 1 d .
O2 O 0.4986(2) 0.40558(8) 0.29469(15) 0.0408(4) Uani 1 1 d .
O1 O 0.8045(2) 0.38010(9) 0.25910(15) 0.0432(4) Uani 1 1 d .
H1 H 0.8988 0.3771 0.3154 0.065 Uiso 1 1 calc R
O5 O 0.22347(18) 0.02646(8) 0.54925(12) 0.0279(3) Uani 1 1 d D
H5A H 0.1587 0.0482 0.4902 0.042 Uiso 1 1 calc R
N1 N 0.6271(2) 0.09796(8) 0.59260(14) 0.0251(3) Uani 1 1 d .
H1A H 0.5588 0.1080 0.6579 0.030 Uiso 1 1 calc R
H1B H 0.7525 0.0873 0.6260 0.030 Uiso 1 1 calc R
O3 O 0.45278(18) 0.05168(7) 0.32629(11) 0.0262(3) Uani 1 1 d .
O4 O 0.1428(2) 0.09163(9) 0.32641(14) 0.0411(4) Uani 1 1 d .
C8 C 0.3016(3) 0.08785(11) 0.27900(17) 0.0306(4) Uani 1 1 d .
C9 C 0.3173(5) 0.1296(2) 0.1588(3) 0.0684(9) Uani 1 1 d .
H9A H 0.3108 0.0958 0.0889 0.103 Uiso 1 1 calc R
H9B H 0.4415 0.1556 0.1665 0.103 Uiso 1 1 calc R
H9C H 0.2097 0.1641 0.1441 0.103 Uiso 1 1 calc R
O6 O 0.7862(3) 0.04655(10) 0.19091(16) 0.0470(4) Uani 1 1 d D
O7 O 0.1713(3) 0.42952(12) 0.42735(16) 0.0556(5) Uani 1 1 d D
H5B H 0.232(4) 0.0573(13) 0.608(2) 0.048(7) Uiso 1 1 d D
H6A H 0.888(3) 0.0752(14) 0.229(3) 0.055(8) Uiso 1 1 d D
H6B H 0.755(5) 0.0528(18) 0.1068(14) 0.071(10) Uiso 1 1 d D
H7B H 0.264(4) 0.4219(18) 0.388(3) 0.059(9) Uiso 1 1 d D
H7A H 0.059(3) 0.426(2) 0.385(3) 0.083(12) Uiso 1 1 d D

loop_
_atom_site_aniso_label
_atom_site_aniso_U_11
_atom_site_aniso_U_22
_atom_site_aniso_U_33
_atom_site_aniso_U_23
_atom_site_aniso_U_13
_atom_site_aniso_U_12
Ni1 0.02016(17) 0.01795(16) 0.01753(16) 0.00200(9) 0.00377(11) 0.00205(9)
C4 0.0310(8) 0.0249(8) 0.0244(7) 0.0001(6) 0.0052(6) -0.0037(6)
C2 0.0297(9) 0.0291(9) 0.0433(10) 0.0037(8) 0.0132(8) 0.0048(7)
C1 0.0286(8) 0.0202(7) 0.0243(7) -0.0023(6) 0.0039(6) -0.0026(6)
C5 0.0259(8) 0.0267(8) 0.0440(10) 0.0064(8) 0.0070(7) 0.0004(7)
C6 0.0265(8) 0.0271(9) 0.0425(10) 0.0051(7) 0.0112(7) -0.0018(7)
C3 0.0319(9) 0.0317(9) 0.0393(10) 0.0038(8) 0.0165(8) -0.0005(7)
C7 0.0356(9) 0.0280(8) 0.0233(8) 0.0018(6) 0.0050(7) -0.0045(7)
O2 0.0383(7) 0.0365(8) 0.0481(8) 0.0138(6) 0.0073(6) 0.0020(6)
O1 0.0437(8) 0.0424(8) 0.0473(8) 0.0151(7) 0.0202(7) -0.0006(7)
O5 0.0248(6) 0.0328(7) 0.0266(6) -0.0003(5) 0.0053(5) 0.0057(5)
N1 0.0286(7) 0.0232(7) 0.0234(6) 0.0006(5) 0.0033(5) -0.0012(5)
O3 0.0273(6) 0.0297(6) 0.0219(5) 0.0070(5) 0.0040(4) 0.0047(5)
O4 0.0283(7) 0.0609(10) 0.0336(7) 0.0088(7) 0.0024(6) 0.0112(6)
C8 0.0324(9) 0.0350(9) 0.0240(8) 0.0041(7) 0.0020(7) 0.0066(7)
C9 0.0693(17) 0.094(2) 0.0456(13) 0.0427(15) 0.0201(12) 0.0394(16)
O6 0.0498(9) 0.0514(10) 0.0404(9) 0.0046(7) 0.0075(7) 0.0025(7)
O7 0.0527(11) 0.0819(14) 0.0326(8) -0.0060(8) 0.0073(8) 0.0092(10)

loop_
_atom_type_symbol
_atom_type_description
_atom_type_scat_dispersion_real
_atom_type_scat_dispersion_imag
_atom_type_scat_source
C C 0.0033 0.0016 'International Tables Vol C Tables 4.2.6.8 and 6.1.1.4'
H H 0.0000 0.0000 'International Tables Vol C Tables 4.2.6.8 and 6.1.1.4'
N N 0.0061 0.0033 'International Tables Vol C Tables 4.2.6.8 and 6.1.1.4'
O O 0.0106 0.0060 'International Tables Vol C Tables 4.2.6.8 and 6.1.1.4'
Ni Ni 0.3393 1.1124 'International Tables Vol C Tables 4.2.6.8 and 6.1.1.4'

loop_
_geom_angle_atom_site_label_1
_geom_angle_atom_site_label_2
_geom_angle_atom_site_label_3
_geom_angle
_geom_angle_site_symmetry_1
_geom_angle_site_symmetry_3
O3 Ni1 O3 180.00(6) . 3_656
O3 Ni1 O5 85.52(5) . 3_656
O3 Ni1 O5 94.48(5) 3_656 3_656
O3 Ni1 O5 94.48(5) . .
O3 Ni1 O5 85.52(5) 3_656 .
O5 Ni1 O5 180.0 3_656 .
O3 Ni1 N1 87.75(5) . 3_656
O3 Ni1 N1 92.25(5) 3_656 3_656
O5 Ni1 N1 90.87(6) 3_656 3_656
O5 Ni1 N1 89.13(6) . 3_656
O3 Ni1 N1 92.25(5) . .
O3 Ni1 N1 87.75(5) 3_656 .
O5 Ni1 N1 89.13(6) 3_656 .
O5 Ni1 N1 90.87(6) . .
N1 Ni1 N1 180.00(8) 3_656 .
C3 C4 C5 118.27(16) . .
C3 C4 C7 121.12(16) . .
C5 C4 C7 120.48(16) . .
C1 C2 C3 120.37(17) . .
C2 C1 C6 119.36(16) . .
C2 C1 N1 120.95(16) . .
C6 C1 N1 119.66(15) . .
C6 C5 C4 121.19(17) . .
C5 C6 C1 119.95(16) . .
C2 C3 C4 120.84(16) . .
O2 C7 O1 122.31(17) . .
O2 C7 C4 119.13(16) . .
O1 C7 C4 118.52(17) . .
C1 N1 Ni1 118.59(11) . .
C8 O3 Ni1 128.15(11) . .
O4 C8 O3 124.43(17) . .
O4 C8 C9 118.31(18) . .
O3 C8 C9 117.26(18) . .

loop_
_geom_bond_atom_site_label_1
_geom_bond_atom_site_label_2
_geom_bond_distance
_geom_bond_site_symmetry_2
Ni1 O3 2.0583(11) .
Ni1 O3 2.0583(11) 3_656
Ni1 O5 2.0670(12) 3_656
Ni1 O5 2.0670(12) .
Ni1 N1 2.1593(14) 3_656
Ni1 N1 2.1593(14) .
C4 C3 1.392(3) .
C4 C5 1.393(2) .
C4 C7 1.503(2) .
C2 C1 1.385(2) .
C2 C3 1.386(3) .
C1 C6 1.393(3) .
C1 N1 1.431(2) .
C5 C6 1.383(3) .
C7 O2 1.259(2) .
C7 O1 1.259(2) .
O3 C8 1.266(2) .
O4 C8 1.248(2) .
C8 C9 1.501(3) .
